data_7242687
loop_
_publ_author_name
'Sacchi, Pietro'
'Reutzel-Edens, Susan M.'
'Cruz-Cabeza, Aurora J.'

_publ_section_title
;
 The unexpected discovery of the ninth polymorph of tolfenamic acid
;
_journal_issue 20
_journal_name_full CrystEngComm
_journal_page_first 3636
_journal_page_last 3647
_journal_paper_doi 10.1039/D1CE00343G
_journal_volume 23
_journal_year 2021
_chemical_formula_moiety 'C14 H12 Cl N O2'
_chemical_formula_sum 'C14 H12 Cl N O2'
_chemical_formula_weight 261.70
_chemical_name_common 'Clotam, Tolfedine,2-[(3-Chloro-2-methylphenyl)amino]benzoic Acid'
_chemical_name_systematic 'tolfenamic acid'
_space_group_crystal_system monoclinic
_space_group_IT_number 14
_space_group_name_Hall '-P 2ybc'
_space_group_name_H-M_alt 'P 1 21/c 1'
_atom_sites_solution_hydrogens mixed
_atom_sites_solution_primary direct
_audit_creation_date 2021-02-09
_audit_creation_method
;
Olex2 1.3
(compiled Nov 21 2019 18:26:39 for OlexSys, GUI svn.r6003)
;
_audit_update_record
;
2021-03-10 deposited with the CCDC.	2021-04-20 downloaded from the CCDC.
;
_cell_angle_alpha 90
_cell_angle_beta 101.399(9)
_cell_angle_gamma 90
_cell_formula_units_Z 4
_cell_length_a 10.5841(11)
_cell_length_b 7.8503(6)
_cell_length_c 14.9718(13)
_cell_measurement_reflns_used 3219
_cell_measurement_temperature 293.3(7)
_cell_measurement_theta_max 23.2580
_cell_measurement_theta_min 3.4060
_cell_volume 1219.44(19)
_computing_cell_refinement 'CrysAlisPro 1.171.40.71a (Rigaku OD, 2020)'
_computing_data_collection 'CrysAlisPro 1.171.40.71a (Rigaku OD, 2020)'
_computing_data_reduction 'CrysAlisPro 1.171.40.71a (Rigaku OD, 2020)'
_computing_molecular_graphics 'Olex2 1.3 (Dolomanov et al., 2009)'
_computing_publication_material 'Olex2 1.3 (Dolomanov et al., 2009)'
_computing_structure_refinement 'SHELXL 2018/3 (Sheldrick, 2015)'
_computing_structure_solution 'SHELXS  (Sheldrick, 2008)'
_diffrn_ambient_environment air
_diffrn_ambient_temperature 293.3(7)
_diffrn_detector 'CCD plate'
_diffrn_detector_area_resol_mean 5.1636
_diffrn_detector_type Atlas
_diffrn_measured_fraction_theta_full 1.000
_diffrn_measured_fraction_theta_max 0.911
_diffrn_measurement_details
;
List of Runs (angles in degrees, time in seconds):

  # Type    Start    End  Width  t~exp~   \w     \q     \k     \f   Frames
#--------------------------------------------------------------------------
  1  \w    -42.00  39.00   1.00   50.00    --  -10.25  77.00  30.00   81
  2  \w    -39.00  21.00   1.00   50.00    --  -10.25 -77.00 -90.00   60
  3  \w    -42.00  39.00   1.00   50.00    --  -10.25  77.00 -90.00   81
  4  \w    -39.00  41.00   1.00   50.00    --    9.93 -77.00-180.00   80
  5  \w    -80.00  16.00   1.00   50.00    --  -10.25 -57.00-150.00   96
  6  \w    -80.00 -55.00   1.00   50.00    --  -10.25 -57.00  30.00   25
  7  \w    -39.00  11.00   1.00   50.00    --  -10.25 -77.00  90.00   50
;
_diffrn_measurement_device 'four-circle diffractometer'
_diffrn_measurement_device_type 'Xcalibur, Atlas'
_diffrn_measurement_method '\w scans'
_diffrn_orient_matrix_type 'CrysAlisPro convention (1999,Acta A55,543-557)'
_diffrn_orient_matrix_UB_11 -0.0162852000
_diffrn_orient_matrix_UB_12 0.0139249000
_diffrn_orient_matrix_UB_13 -0.0477113000
_diffrn_orient_matrix_UB_21 0.0615698000
_diffrn_orient_matrix_UB_22 -0.0301891000
_diffrn_orient_matrix_UB_23 -0.0045134000
_diffrn_orient_matrix_UB_31 -0.0248245000
_diffrn_orient_matrix_UB_32 -0.0840310000
_diffrn_orient_matrix_UB_33 -0.0062794000
_diffrn_radiation_monochromator graphite
_diffrn_radiation_probe x-ray
_diffrn_radiation_type 'Mo K\a'
_diffrn_radiation_wavelength 0.71073
_diffrn_reflns_av_R_equivalents 0.0724
_diffrn_reflns_av_unetI/netI 0.0746
_diffrn_reflns_Laue_measured_fraction_full 1.000
_diffrn_reflns_Laue_measured_fraction_max 0.911
_diffrn_reflns_limit_h_max 14
_diffrn_reflns_limit_h_min -13
_diffrn_reflns_limit_k_max 10
_diffrn_reflns_limit_k_min -10
_diffrn_reflns_limit_l_max 20
_diffrn_reflns_limit_l_min -20
_diffrn_reflns_number 16842
_diffrn_reflns_point_group_measured_fraction_full 1.000
_diffrn_reflns_point_group_measured_fraction_max 0.911
_diffrn_reflns_theta_full 25.242
_diffrn_reflns_theta_max 29.577
_diffrn_reflns_theta_min 2.776
_diffrn_source 'fine-focus sealed X-ray tube'
_diffrn_source_type 'Enhance (Mo) X-ray Source'
_exptl_absorpt_coefficient_mu 0.305
_exptl_absorpt_correction_T_max 1.00000
_exptl_absorpt_correction_T_min 0.97839
_exptl_absorpt_correction_type multi-scan
_exptl_absorpt_process_details
;
CrysAlisPro 1.171.40.71a (Rigaku Oxford Diffraction, 2020)
Empirical absorption correction using spherical harmonics,
 implemented in SCALE3 ABSPACK scaling algorithm.
;
_exptl_crystal_colour 'clear colourless'
_exptl_crystal_colour_lustre clear
_exptl_crystal_colour_primary colourless
_exptl_crystal_density_diffrn 1.425
_exptl_crystal_description block
_exptl_crystal_F_000 544
_exptl_crystal_recrystallization_method 'Re-crystallisation from solvent: 2-propanol'
_exptl_crystal_size_max 0.23
_exptl_crystal_size_mid 0.18
_exptl_crystal_size_min 0.08
_refine_diff_density_max 0.240
_refine_diff_density_min -0.240
_refine_diff_density_rms 0.048
_refine_ls_extinction_method none
_refine_ls_goodness_of_fit_ref 1.038
_refine_ls_hydrogen_treatment mixed
_refine_ls_matrix_type full
_refine_ls_number_parameters 172
_refine_ls_number_reflns 3119
_refine_ls_number_restraints 2
_refine_ls_restrained_S_all 1.039
_refine_ls_R_factor_all 0.1288
_refine_ls_R_factor_gt 0.0577
_refine_ls_shift/su_max 0.000
_refine_ls_shift/su_mean 0.000
_refine_ls_structure_factor_coef Fsqd
_refine_ls_weighting_details 'w=1/[\s^2^(Fo^2^)+(0.0379P)^2^+0.1049P] where P=(Fo^2^+2Fc^2^)/3'
_refine_ls_weighting_scheme calc
_refine_ls_wR_factor_gt 0.0992
_refine_ls_wR_factor_ref 0.1247
_reflns_Friedel_coverage 0.000
_reflns_number_gt 1692
_reflns_number_total 3119
_reflns_threshold_expression 'I > 2\s(I)'
_cod_data_source_file d1ce00343g2.cif
_cod_data_source_block oacc123
_cod_depositor_comments 'Adding full bibliography for 7242687.cif.'
_cod_database_code 7242687
_shelx_shelxl_version_number 2018/3
_shelx_space_group_comment
;
The symmetry employed for this shelxl refinement is uniquely defined
by the following loop, which should always be used as a source of
symmetry information in preference to the above space-group names.
They are only intended as comments.
;
_shelx_estimated_absorpt_t_max 0.976
_shelx_estimated_absorpt_t_min 0.933
_reflns_odcompleteness_completeness 99.81
_reflns_odcompleteness_iscentric 1
_reflns_odcompleteness_theta 26.32
_olex2_refinement_description
;
1. Fixed Uiso
 At 1.2 times of:
  All C(H) groups
 At 1.5 times of:
  All C(H,H,H) groups
2. Restrained distances
3.a Aromatic/amide H refined with riding coordinates:
 C3(H2), C4(H3), C5(H4), C6(H5), C9(H7), C10(H8), C11(H9)
3.b Idealised Me refined as rotating group:
 C14(H10,H11,H12)
;
_olex2_date_sample_data_collection 2020-03-16
_olex2_submission_special_instructions 'No special instructions were received'
_oxdiff_exptl_absorpt_empirical_details
;
Empirical correction (ABSPACK) includes:
- Absorption correction using spherical harmonics
- Frame scaling
;
_oxdiff_exptl_absorpt_empirical_full_max 1.028
_oxdiff_exptl_absorpt_empirical_full_min 0.964

loop_
_space_group_symop_operation_xyz
'x, y, z'
'-x, y+1/2, -z+1/2'
'-x, -y, -z'
'x, -y-1/2, z-1/2'

loop_
_atom_site_label
_atom_site_type_symbol
_atom_site_fract_x
_atom_site_fract_y
_atom_site_fract_z
_atom_site_U_iso_or_equiv
_atom_site_adp_type
_atom_site_occupancy
_atom_site_site_symmetry_order
_atom_site_calc_flag
_atom_site_refinement_flags_posn
_atom_site_refinement_flags_adp
_atom_site_refinement_flags_occupancy
_atom_site_disorder_assembly
_atom_site_disorder_group
Cl1 Cl -0.09267(7) -0.35352(8) 0.07016(4) 0.0554(2) Uani 1 1 d . . . . .
O1 O 0.49299(19) 0.2265(2) 0.47456(13) 0.0650(6) Uani 1 1 d D . . . .
N1 N 0.2673(2) 0.0441(3) 0.23009(14) 0.0522(6) Uani 1 1 d D . . . .
H6 H 0.287(2) -0.015(3) 0.2778(13) 0.054(8) Uiso 1 1 d D . . . .
C1 C 0.4222(2) 0.1546(3) 0.40246(16) 0.0446(6) Uani 1 1 d . . . . .
O2 O 0.39827(17) 0.0004(2) 0.40131(11) 0.0550(5) Uani 1 1 d . . . . .
C2 C 0.3770(2) 0.2699(3) 0.32654(15) 0.0401(6) Uani 1 1 d . . . . .
C3 C 0.4081(2) 0.4438(3) 0.33651(18) 0.0478(6) Uani 1 1 d . . . . .
H2 H 0.454040 0.482674 0.392213 0.057 Uiso 1 1 calc R U . . .
C4 C 0.3728(3) 0.5580(3) 0.26676(19) 0.0562(7) Uani 1 1 d . . . . .
H3 H 0.395759 0.672145 0.274585 0.067 Uiso 1 1 calc R U . . .
C5 C 0.3026(3) 0.5002(3) 0.18458(19) 0.0546(7) Uani 1 1 d . . . . .
H4 H 0.278401 0.576625 0.136818 0.066 Uiso 1 1 calc R U . . .
C6 C 0.2680(2) 0.3323(3) 0.17217(17) 0.0492(6) Uani 1 1 d . . . . .
H5 H 0.219748 0.297534 0.116344 0.059 Uiso 1 1 calc R U . . .
C7 C 0.3036(2) 0.2119(3) 0.24177(15) 0.0403(6) Uani 1 1 d . . . . .
C8 C 0.2029(2) -0.0348(3) 0.14839(15) 0.0418(6) Uani 1 1 d . . . . .
C9 C 0.2464(2) -0.0145(3) 0.06774(17) 0.0488(6) Uani 1 1 d . . . . .
H7 H 0.317501 0.054460 0.066420 0.059 Uiso 1 1 calc R U . . .
C10 C 0.1852(3) -0.0956(3) -0.01073(17) 0.0504(7) Uani 1 1 d . . . . .
H8 H 0.214454 -0.079794 -0.064782 0.061 Uiso 1 1 calc R U . . .
C11 C 0.0816(2) -0.1993(3) -0.00923(15) 0.0446(6) Uani 1 1 d . . . . .
H9 H 0.039964 -0.253968 -0.062002 0.053 Uiso 1 1 calc R U . . .
C12 C 0.0400(2) -0.2215(3) 0.07133(15) 0.0385(6) Uani 1 1 d . . . . .
C13 C 0.0979(2) -0.1411(3) 0.15233(15) 0.0380(6) Uani 1 1 d . . . . .
C14 C 0.0505(3) -0.1689(3) 0.23941(16) 0.0586(7) Uani 1 1 d . . . . .
H10 H 0.081533 -0.276433 0.265397 0.088 Uiso 1 1 calc R U . . .
H11 H -0.041975 -0.168760 0.226910 0.088 Uiso 1 1 calc R U . . .
H12 H 0.081811 -0.079122 0.281570 0.088 Uiso 1 1 calc R U . . .
H1 H 0.526(3) 0.151(3) 0.5119(18) 0.091(12) Uiso 1 1 d D . . . .

loop_
_atom_site_aniso_label
_atom_site_aniso_U_11
_atom_site_aniso_U_22
_atom_site_aniso_U_33
_atom_site_aniso_U_23
_atom_site_aniso_U_13
_atom_site_aniso_U_12
Cl1 0.0656(5) 0.0532(4) 0.0438(4) 0.0025(3) 0.0023(3) -0.0145(3)
O1 0.0806(15) 0.0538(11) 0.0464(12) -0.0003(10) -0.0216(10) -0.0084(10)
N1 0.0630(16) 0.0497(13) 0.0352(12) 0.0066(11) -0.0113(11) -0.0084(11)
C1 0.0405(15) 0.0510(15) 0.0388(14) -0.0030(12) -0.0006(11) -0.0012(12)
O2 0.0665(13) 0.0487(11) 0.0401(10) 0.0049(8) -0.0132(8) -0.0088(9)
C2 0.0342(14) 0.0465(14) 0.0383(14) 0.0011(11) 0.0040(10) -0.0029(11)
C3 0.0393(15) 0.0491(15) 0.0533(16) -0.0054(13) 0.0052(12) -0.0002(12)
C4 0.0559(18) 0.0434(15) 0.0683(19) 0.0066(14) 0.0100(15) 0.0002(13)
C5 0.0529(18) 0.0524(16) 0.0579(18) 0.0141(14) 0.0093(14) 0.0085(13)
C6 0.0470(16) 0.0558(16) 0.0407(15) 0.0064(12) -0.0011(12) 0.0044(12)
C7 0.0346(14) 0.0469(14) 0.0374(14) 0.0012(11) 0.0025(10) -0.0005(11)
C8 0.0455(15) 0.0428(13) 0.0315(13) 0.0026(11) -0.0060(11) 0.0049(12)
C9 0.0398(15) 0.0582(15) 0.0481(16) 0.0025(13) 0.0080(12) -0.0014(12)
C10 0.0540(17) 0.0633(16) 0.0362(14) 0.0020(12) 0.0140(12) 0.0047(14)
C11 0.0546(17) 0.0460(13) 0.0307(13) -0.0033(11) 0.0027(11) 0.0023(12)
C12 0.0455(15) 0.0340(11) 0.0336(13) 0.0017(10) 0.0020(10) 0.0032(10)
C13 0.0471(15) 0.0353(12) 0.0295(12) 0.0017(10) 0.0023(10) 0.0060(11)
C14 0.081(2) 0.0603(16) 0.0358(14) -0.0071(13) 0.0148(13) -0.0120(15)

loop_
_atom_type_symbol
_atom_type_description
_atom_type_scat_dispersion_real
_atom_type_scat_dispersion_imag
_atom_type_scat_source
C C 0.0033 0.0016 'International Tables Vol C Tables 4.2.6.8 and 6.1.1.4'
H H 0.0000 0.0000 'International Tables Vol C Tables 4.2.6.8 and 6.1.1.4'
Cl Cl 0.1484 0.1585 'International Tables Vol C Tables 4.2.6.8 and 6.1.1.4'
N N 0.0061 0.0033 'International Tables Vol C Tables 4.2.6.8 and 6.1.1.4'
O O 0.0106 0.0060 'International Tables Vol C Tables 4.2.6.8 and 6.1.1.4'

loop_
_geom_angle_atom_site_label_1
_geom_angle_atom_site_label_2
_geom_angle_atom_site_label_3
_geom_angle
_geom_angle_site_symmetry_1
_geom_angle_site_symmetry_3
_geom_angle_publ_flag
C1 O1 H1 109(2) . . ?
C7 N1 H6 113.9(17) . . ?
C7 N1 C8 127.1(2) . . ?
C8 N1 H6 119.0(17) . . ?
O1 C1 C2 114.8(2) . . ?
O2 C1 O1 120.9(2) . . ?
O2 C1 C2 124.2(2) . . ?
C3 C2 C1 119.1(2) . . ?
C3 C2 C7 118.7(2) . . ?
C7 C2 C1 122.2(2) . . ?
C2 C3 H2 118.9 . . ?
C4 C3 C2 122.1(2) . . ?
C4 C3 H2 118.9 . . ?
C3 C4 H3 120.6 . . ?
C3 C4 C5 118.8(2) . . ?
C5 C4 H3 120.6 . . ?
C4 C5 H4 119.4 . . ?
C6 C5 C4 121.2(2) . . ?
C6 C5 H4 119.4 . . ?
C5 C6 H5 119.3 . . ?
C5 C6 C7 121.5(2) . . ?
C7 C6 H5 119.3 . . ?
N1 C7 C2 120.6(2) . . ?
N1 C7 C6 121.7(2) . . ?
C6 C7 C2 117.7(2) . . ?
C9 C8 N1 121.0(2) . . ?
C9 C8 C13 120.6(2) . . ?
C13 C8 N1 118.3(2) . . ?
C8 C9 H7 119.7 . . ?
C10 C9 C8 120.5(2) . . ?
C10 C9 H7 119.7 . . ?
C9 C10 H8 119.9 . . ?
C11 C10 C9 120.2(2) . . ?
C11 C10 H8 119.9 . . ?
C10 C11 H9 120.5 . . ?
C10 C11 C12 119.1(2) . . ?
C12 C11 H9 120.5 . . ?
C11 C12 Cl1 117.62(18) . . ?
C11 C12 C13 122.9(2) . . ?
C13 C12 Cl1 119.46(18) . . ?
C8 C13 C14 121.8(2) . . ?
C12 C13 C8 116.6(2) . . ?
C12 C13 C14 121.6(2) . . ?
C13 C14 H10 109.5 . . ?
C13 C14 H11 109.5 . . ?
C13 C14 H12 109.5 . . ?
H10 C14 H11 109.5 . . ?
H10 C14 H12 109.5 . . ?
H11 C14 H12 109.5 . . ?

loop_
_geom_bond_atom_site_label_1
_geom_bond_atom_site_label_2
_geom_bond_distance
_geom_bond_site_symmetry_2
_geom_bond_publ_flag
Cl1 C12 1.743(2) . ?
O1 C1 1.314(3) . ?
O1 H1 0.842(17) . ?
N1 H6 0.842(16) . ?
N1 C7 1.373(3) . ?
N1 C8 1.420(3) . ?
C1 O2 1.236(3) . ?
C1 C2 1.458(3) . ?
C2 C3 1.405(3) . ?
C2 C7 1.426(3) . ?
C3 H2 0.9300 . ?
C3 C4 1.371(3) . ?
C4 H3 0.9300 . ?
C4 C5 1.382(4) . ?
C5 H4 0.9300 . ?
C5 C6 1.370(3) . ?
C6 H5 0.9300 . ?
C6 C7 1.402(3) . ?
C8 C9 1.384(3) . ?
C8 C13 1.400(3) . ?
C9 H7 0.9300 . ?
C9 C10 1.380(3) . ?
C10 H8 0.9300 . ?
C10 C11 1.370(3) . ?
C11 H9 0.9300 . ?
C11 C12 1.374(3) . ?
C12 C13 1.397(3) . ?
C13 C14 1.502(3) . ?
C14 H10 0.9600 . ?
C14 H11 0.9600 . ?
C14 H12 0.9600 . ?

loop_
_geom_torsion_atom_site_label_1
_geom_torsion_atom_site_label_2
_geom_torsion_atom_site_label_3
_geom_torsion_atom_site_label_4
_geom_torsion
_geom_torsion_site_symmetry_1
_geom_torsion_site_symmetry_2
_geom_torsion_site_symmetry_3
_geom_torsion_site_symmetry_4
_geom_torsion_publ_flag
Cl1 C12 C13 C8 -179.09(16) . . . . ?
Cl1 C12 C13 C14 1.5(3) . . . . ?
O1 C1 C2 C3 -1.8(3) . . . . ?
O1 C1 C2 C7 177.4(2) . . . . ?
N1 C8 C9 C10 178.2(2) . . . . ?
N1 C8 C13 C12 -177.68(19) . . . . ?
N1 C8 C13 C14 1.8(3) . . . . ?
C1 C2 C3 C4 177.5(2) . . . . ?
C1 C2 C7 N1 3.1(4) . . . . ?
C1 C2 C7 C6 -178.2(2) . . . . ?
O2 C1 C2 C3 178.6(2) . . . . ?
O2 C1 C2 C7 -2.2(4) . . . . ?
C2 C3 C4 C5 1.1(4) . . . . ?
C3 C2 C7 N1 -177.8(2) . . . . ?
C3 C2 C7 C6 1.0(3) . . . . ?
C3 C4 C5 C6 0.1(4) . . . . ?
C4 C5 C6 C7 -0.8(4) . . . . ?
C5 C6 C7 N1 179.0(2) . . . . ?
C5 C6 C7 C2 0.2(4) . . . . ?
C7 N1 C8 C9 49.6(4) . . . . ?
C7 N1 C8 C13 -133.6(2) . . . . ?
C7 C2 C3 C4 -1.7(4) . . . . ?
C8 N1 C7 C2 -175.0(2) . . . . ?
C8 N1 C7 C6 6.3(4) . . . . ?
C8 C9 C10 C11 -0.9(4) . . . . ?
C9 C8 C13 C12 -0.9(3) . . . . ?
C9 C8 C13 C14 178.5(2) . . . . ?
C9 C10 C11 C12 -0.2(4) . . . . ?
C10 C11 C12 Cl1 179.65(18) . . . . ?
C10 C11 C12 C13 0.8(4) . . . . ?
C11 C12 C13 C8 -0.2(3) . . . . ?
C11 C12 C13 C14 -179.7(2) . . . . ?
C13 C8 C9 C10 1.5(4) . . . . ?
